data_4512907
loop_
_publ_author_name
'Yang, Qian'
'Cheng, Xin'
'Gao, Chen'
'Wang, BingWu'
'Wang, ZheMing'
'Gao, Song'

_publ_section_title
;
 Structural Distortion Controlled Spin-Crossover Behavior
;
_journal_issue 6
_journal_name_full 'Crystal Growth &amp; Design'
_journal_page_first 2565
_journal_paper_doi 10.1021/acs.cgd.5b00175
_journal_volume 15
_journal_year 2015
_chemical_formula_sum 'C38 H22 Fe N12 S2'
_chemical_formula_weight 766.65
_chemical_name_systematic
; 
 ? 
;
_space_group_IT_number 60
_symmetry_cell_setting orthorhombic
_symmetry_space_group_name_Hall '-P 2n 2ab'
_symmetry_space_group_name_H-M 'P b c n'
_atom_sites_solution_hydrogens geom
_atom_sites_solution_primary direct
_atom_sites_solution_secondary difmap
_audit_creation_method SHELXL-97
_cell_angle_alpha 90.00
_cell_angle_beta 90.00
_cell_angle_gamma 90.00
_cell_formula_units_Z 4
_cell_length_a 13.5295(6)
_cell_length_b 9.0467(3)
_cell_length_c 26.8082(10)
_cell_measurement_reflns_used 3936
_cell_measurement_temperature 100.00(10)
_cell_measurement_theta_max 28.3786
_cell_measurement_theta_min 3.0052
_cell_volume 3281.3(2)
_computing_structure_refinement 'SHELXL-97 (Sheldrick, 1997)'
_computing_structure_solution 'SHELXS-97 (Sheldrick, 1990)'
_diffrn_ambient_temperature 100.00(10)
_diffrn_detector_area_resol_mean 10.3914
_diffrn_measured_fraction_theta_full 0.9961
_diffrn_measured_fraction_theta_max 0.9607
_diffrn_measurement_device_type 'SuperNova, Dual, Cu at zero, Atlas'
_diffrn_radiation_monochromator mirror
_diffrn_radiation_source 'SuperNova (Mo) X-ray Source'
_diffrn_radiation_type MoK\a
_diffrn_radiation_wavelength 0.71073
_diffrn_reflns_av_R_equivalents 0.0386
_diffrn_reflns_av_unetI/netI 0.0388
_diffrn_reflns_limit_h_max 17
_diffrn_reflns_limit_h_min -16
_diffrn_reflns_limit_k_max 12
_diffrn_reflns_limit_k_min -10
_diffrn_reflns_limit_l_max 31
_diffrn_reflns_limit_l_min -31
_diffrn_reflns_number 11783
_diffrn_reflns_theta_full 24.9737
_diffrn_reflns_theta_max 28.44
_diffrn_reflns_theta_min 3.01
_exptl_absorpt_coefficient_mu 0.639
_exptl_absorpt_correction_T_max 1.00000
_exptl_absorpt_correction_T_min 0.81119
_exptl_absorpt_correction_type multi-scan
_exptl_absorpt_process_details
;
CrysAlisPro, Agilent Technologies,
Version 1.171.36.20 (release 27-06-2012 CrysAlis171 .NET)
(compiled Jul 11 2012,15:38:31)
Empirical absorption correction using spherical harmonics,
 implemented in SCALE3 ABSPACK scaling algorithm.
;
_exptl_crystal_colour black
_exptl_crystal_density_diffrn 1.552
_exptl_crystal_density_method 'not measured'
_exptl_crystal_description block
_exptl_crystal_F_000 1568
_exptl_crystal_size_max 0.2
_exptl_crystal_size_mid 0.15
_exptl_crystal_size_min 0.1
_refine_diff_density_max 0.475
_refine_diff_density_min -0.398
_refine_diff_density_rms 0.070
_refine_ls_extinction_method none
_refine_ls_goodness_of_fit_ref 1.043
_refine_ls_hydrogen_treatment mixed
_refine_ls_matrix_type full
_refine_ls_number_parameters 243
_refine_ls_number_reflns 3517
_refine_ls_number_restraints 1
_refine_ls_restrained_S_all 1.043
_refine_ls_R_factor_all 0.0707
_refine_ls_R_factor_gt 0.0468
_refine_ls_shift/su_max 0.004
_refine_ls_shift/su_mean 0.000
_refine_ls_structure_factor_coef Fsqd
_refine_ls_weighting_details 'calc w=1/[\s^2^(Fo^2^)+(0.0460P)^2^+5.0339P] where P=(Fo^2^+2Fc^2^)/3'
_refine_ls_weighting_scheme calc
_refine_ls_wR_factor_gt 0.1100
_refine_ls_wR_factor_ref 0.1242
_reflns_number_gt 2637
_reflns_number_total 3517
_reflns_threshold_expression >2sigma(I)
_cod_data_source_file cg5b00175_si_002.cif
_cod_data_source_block 2
_cod_depositor_comments
;
The following automatic conversions were performed:

'_symmetry_cell_setting' value 'Orthorhombic' changed to
'orthorhombic' according to
/usr/data/users/saulius/crontab/automatic-downloads/rss-feeds/ACS/lib/dictionaries/cif_core.dic
dictionary named 'cif_core.dic' version 2.4.2 from 2011-04-26.

Automatic conversion script
Id: cif_fix_values 3271 2015-04-21 07:52:19Z andrius 

 Adding full bibliography for 4512905--4512907.cif.
;
_cod_original_sg_symbol_H-M 'Pbcn '
_cod_database_code 4512907

loop_
_symmetry_equiv_pos_as_xyz
'x, y, z'
'-x+1/2, -y+1/2, z+1/2'
'-x, y, -z+1/2'
'x+1/2, -y+1/2, -z'
'-x, -y, -z'
'x-1/2, y-1/2, -z-1/2'
'x, -y, z-1/2'
'-x-1/2, y-1/2, z'

loop_
_atom_site_label
_atom_site_type_symbol
_atom_site_fract_x
_atom_site_fract_y
_atom_site_fract_z
_atom_site_U_iso_or_equiv
_atom_site_adp_type
_atom_site_occupancy
_atom_site_symmetry_multiplicity
_atom_site_calc_flag
_atom_site_refinement_flags
C2 C -0.0736(2) 0.4277(3) 0.63054(11) 0.0344(7) Uani 1 1 d .
H2A H -0.1311 0.4660 0.6166 0.041 Uiso 1 1 calc R
C1 C -0.0789(2) 0.3233(3) 0.66900(10) 0.0285(6) Uani 1 1 d .
H1A H -0.1410 0.2929 0.6798 0.034 Uiso 1 1 calc R
N2 N 0.00051(17) 0.2655(2) 0.69077(8) 0.0234(5) Uani 1 1 d .
Fe1 Fe 0.0000 0.09443(6) 0.7500 0.02099(16) Uani 1 2 d S
S1 S -0.16471(7) -0.19447(10) 0.62575(3) 0.0444(2) Uani 1 1 d .
N5 N 0.36473(16) 0.4331(2) 0.61989(7) 0.0194(5) Uani 1 1 d .
N3 N 0.15867(17) 0.1400(2) 0.73386(8) 0.0214(5) Uani 1 1 d .
N1 N -0.04529(18) -0.0597(3) 0.69723(9) 0.0271(5) Uani 1 1 d .
C12 C 0.2797(2) 0.3798(3) 0.64206(10) 0.0250(6) Uani 1 1 d .
C6 C 0.1762(2) 0.2391(3) 0.69682(9) 0.0214(6) Uani 1 1 d .
C11 C 0.2004(2) 0.4437(3) 0.62051(10) 0.0281(6) Uani 1 1 d .
C7 C 0.2731(2) 0.2760(3) 0.68178(9) 0.0229(6) Uani 1 1 d .
C4 C 0.1016(2) 0.4112(3) 0.63464(10) 0.0265(6) Uani 1 1 d .
C10 C 0.2366(2) 0.0807(3) 0.75684(9) 0.0235(6) Uani 1 1 d .
H10A H 0.2251 0.0130 0.7823 0.028 Uiso 1 1 calc R
N4 N 0.23267(19) 0.5403(3) 0.58412(8) 0.0268(5) Uani 1 1 d D
C8 C 0.3530(2) 0.2117(3) 0.70674(10) 0.0266(6) Uani 1 1 d .
H8A H 0.4175 0.2345 0.6976 0.032 Uiso 1 1 calc R
C19 C -0.0941(2) -0.1166(3) 0.66721(11) 0.0257(6) Uani 1 1 d .
C9 C 0.3345(2) 0.1145(3) 0.74483(10) 0.0260(6) Uani 1 1 d .
H9A H 0.3864 0.0718 0.7624 0.031 Uiso 1 1 calc R
C5 C 0.0907(2) 0.3067(3) 0.67351(9) 0.0219(6) Uani 1 1 d .
C13 C 0.3300(2) 0.5292(3) 0.58592(10) 0.0307(7) Uani 1 1 d .
C14 C 0.3971(3) 0.6162(3) 0.55503(11) 0.0380(8) Uani 1 1 d .
C3 C 0.0167(2) 0.4730(3) 0.61363(11) 0.0332(7) Uani 1 1 d .
H3A H 0.0215 0.5438 0.5886 0.040 Uiso 1 1 calc R
C18 C 0.4979(3) 0.5964(4) 0.55765(13) 0.0490(10) Uani 1 1 d .
H18A H 0.5255 0.5248 0.5783 0.059 Uiso 1 1 calc R
C15 C 0.3585(3) 0.7239(4) 0.52340(11) 0.0533(10) Uani 1 1 d .
H15A H 0.2907 0.7379 0.5205 0.064 Uiso 1 1 calc R
C16 C 0.4240(5) 0.8086(5) 0.49666(15) 0.0780(17) Uani 1 1 d .
H16A H 0.3981 0.8819 0.4761 0.094 Uiso 1 1 calc R
C17 C 0.5574(4) 0.6880(5) 0.52798(16) 0.0733(15) Uani 1 1 d .
H17A H 0.6255 0.6746 0.5292 0.088 Uiso 1 1 calc R
N6 N 0.5218(4) 0.7934(5) 0.49804(15) 0.0880(16) Uani 1 1 d .
H4 H 0.191(3) 0.570(5) 0.5656(16) 0.106 Uiso 1 1 d D

loop_
_atom_site_aniso_label
_atom_site_aniso_U_11
_atom_site_aniso_U_22
_atom_site_aniso_U_33
_atom_site_aniso_U_23
_atom_site_aniso_U_13
_atom_site_aniso_U_12
C2 0.0389(18) 0.0363(16) 0.0281(16) 0.0040(13) -0.0081(13) 0.0100(15)
C1 0.0274(15) 0.0336(15) 0.0246(14) -0.0009(12) -0.0028(12) 0.0029(13)
N2 0.0260(12) 0.0250(11) 0.0193(11) -0.0006(9) -0.0033(9) 0.0034(11)
Fe1 0.0192(3) 0.0239(3) 0.0198(3) 0.000 -0.0002(2) 0.000
S1 0.0367(5) 0.0545(5) 0.0419(5) -0.0197(4) -0.0062(4) -0.0009(4)
N5 0.0239(11) 0.0196(10) 0.0145(10) 0.0030(8) 0.0025(9) -0.0080(10)
N3 0.0234(12) 0.0225(11) 0.0184(10) 0.0001(9) -0.0002(9) -0.0025(10)
N1 0.0251(13) 0.0296(12) 0.0266(12) -0.0024(10) 0.0018(10) 0.0043(11)
C12 0.0281(15) 0.0250(13) 0.0218(13) -0.0031(11) 0.0026(11) -0.0048(13)
C6 0.0272(14) 0.0196(12) 0.0174(12) -0.0031(10) 0.0001(11) -0.0022(12)
C11 0.0409(17) 0.0257(13) 0.0177(13) 0.0010(11) 0.0007(12) -0.0013(13)
C7 0.0288(15) 0.0222(13) 0.0175(13) -0.0015(10) 0.0024(11) -0.0041(12)
C4 0.0372(16) 0.0236(13) 0.0188(13) -0.0017(11) -0.0027(12) 0.0016(13)
C10 0.0242(14) 0.0260(13) 0.0203(13) 0.0034(11) -0.0017(11) -0.0004(12)
N4 0.0364(15) 0.0265(12) 0.0174(11) 0.0044(9) -0.0014(10) -0.0040(12)
C8 0.0242(14) 0.0290(14) 0.0265(14) -0.0018(12) 0.0021(11) -0.0047(13)
C19 0.0257(14) 0.0245(14) 0.0270(14) -0.0029(12) 0.0056(12) 0.0047(13)
C9 0.0218(14) 0.0307(15) 0.0254(14) 0.0019(12) -0.0021(11) -0.0013(12)
C5 0.0269(14) 0.0209(13) 0.0180(13) -0.0014(10) -0.0014(11) -0.0018(12)
C13 0.0431(18) 0.0302(15) 0.0188(14) -0.0020(11) 0.0021(13) -0.0081(15)
C14 0.058(2) 0.0368(17) 0.0189(15) -0.0026(12) 0.0108(14) -0.0160(17)
C3 0.0412(18) 0.0325(16) 0.0259(15) 0.0090(12) -0.0031(13) 0.0021(15)
C18 0.061(2) 0.047(2) 0.0399(19) -0.0119(16) 0.0192(17) -0.0198(19)
C15 0.095(3) 0.0454(19) 0.0194(16) 0.0039(14) 0.0027(17) -0.018(2)
C16 0.151(5) 0.055(3) 0.028(2) 0.0074(18) 0.015(3) -0.038(3)
C17 0.083(3) 0.075(3) 0.061(3) -0.030(3) 0.038(3) -0.040(3)
N6 0.147(5) 0.073(3) 0.044(2) -0.009(2) 0.041(3) -0.055(3)

loop_
_atom_type_symbol
_atom_type_description
_atom_type_scat_dispersion_real
_atom_type_scat_dispersion_imag
_atom_type_scat_source
C C 0.0033 0.0016 'International Tables Vol C Tables 4.2.6.8 and 6.1.1.4'
H H 0.0000 0.0000 'International Tables Vol C Tables 4.2.6.8 and 6.1.1.4'
N N 0.0061 0.0033 'International Tables Vol C Tables 4.2.6.8 and 6.1.1.4'
S S 0.1246 0.1234 'International Tables Vol C Tables 4.2.6.8 and 6.1.1.4'
Fe Fe 0.3463 0.8444 'International Tables Vol C Tables 4.2.6.8 and 6.1.1.4'

loop_
_geom_angle_atom_site_label_1
_geom_angle_atom_site_label_2
_geom_angle_atom_site_label_3
_geom_angle
_geom_angle_site_symmetry_1
_geom_angle_site_symmetry_3
C3 C2 C1 119.6(3) . .
N2 C1 C2 123.1(3) . .
C1 N2 C5 118.0(2) . .
C1 N2 Fe1 125.88(19) . .
C5 N2 Fe1 116.00(17) . .
N1 Fe1 N1 95.76(13) . 3_556
N1 Fe1 N2 162.67(9) . 3_556
N1 Fe1 N2 88.95(9) 3_556 3_556
N1 Fe1 N2 88.95(9) . .
N1 Fe1 N2 162.67(9) 3_556 .
N2 Fe1 N2 91.46(12) 3_556 .
N1 Fe1 N3 106.02(9) . .
N1 Fe1 N3 88.41(9) 3_556 .
N2 Fe1 N3 90.74(8) 3_556 .
N2 Fe1 N3 74.27(8) . .
N1 Fe1 N3 88.41(9) . 3_556
N1 Fe1 N3 106.02(9) 3_556 3_556
N2 Fe1 N3 74.27(8) 3_556 3_556
N2 Fe1 N3 90.74(8) . 3_556
N3 Fe1 N3 158.68(12) . 3_556
C13 N5 C12 103.1(2) . .
C10 N3 C6 117.7(2) . .
C10 N3 Fe1 126.68(18) . .
C6 N3 Fe1 115.57(17) . .
C19 N1 Fe1 159.5(2) . .
C11 C12 N5 109.2(2) . .
C11 C12 C7 123.6(3) . .
N5 C12 C7 127.2(3) . .
N3 C6 C7 121.8(2) . .
N3 C6 C5 117.1(2) . .
C7 C6 C5 121.2(2) . .
C12 C11 N4 108.8(3) . .
C12 C11 C4 123.1(3) . .
N4 C11 C4 128.1(3) . .
C8 C7 C6 118.9(2) . .
C8 C7 C12 125.8(3) . .
C6 C7 C12 115.3(2) . .
C3 C4 C5 118.7(3) . .
C3 C4 C11 125.7(3) . .
C5 C4 C11 115.6(3) . .
N3 C10 C9 123.7(2) . .
C13 N4 C11 104.0(2) . .
C9 C8 C7 118.9(3) . .
N1 C19 S1 178.7(3) . .
C8 C9 C10 119.0(3) . .
N2 C5 C4 121.8(2) . .
N2 C5 C6 117.0(2) . .
C4 C5 C6 121.1(3) . .
N4 C13 N5 115.0(3) . .
N4 C13 C14 123.9(3) . .
N5 C13 C14 121.1(3) . .
C18 C14 C15 119.6(3) . .
C18 C14 C13 121.1(3) . .
C15 C14 C13 119.3(3) . .
C2 C3 C4 118.8(3) . .
C14 C18 C17 117.5(4) . .
C16 C15 C14 117.8(5) . .
N6 C16 C15 124.7(5) . .
N6 C17 C18 123.7(5) . .
C16 N6 C17 116.7(4) . .

loop_
_geom_bond_atom_site_label_1
_geom_bond_atom_site_label_2
_geom_bond_distance
_geom_bond_site_symmetry_2
C2 C3 1.365(5) .
C2 C1 1.400(4) .
C1 N2 1.330(4) .
N2 C5 1.358(3) .
N2 Fe1 2.217(2) .
Fe1 N1 2.079(2) .
Fe1 N1 2.079(2) 3_556
Fe1 N2 2.217(2) 3_556
Fe1 N3 2.228(2) .
Fe1 N3 2.228(2) 3_556
S1 C19 1.626(3) .
N5 C13 1.344(4) .
N5 C12 1.381(3) .
N3 C10 1.333(4) .
N3 C6 1.359(3) .
N1 C19 1.162(4) .
C12 C11 1.349(4) .
C12 C7 1.423(4) .
C6 C7 1.412(4) .
C6 C5 1.449(4) .
C11 N4 1.381(4) .
C11 C4 1.420(4) .
C7 C8 1.397(4) .
C4 C3 1.396(4) .
C4 C5 1.415(4) .
C10 C9 1.398(4) .
N4 C13 1.322(4) .
C8 C9 1.370(4) .
C13 C14 1.460(4) .
C14 C18 1.377(5) .
C14 C15 1.393(5) .
C18 C17 1.403(5) .
C15 C16 1.373(6) .
C16 N6 1.331(7) .
C17 N6 1.336(7) .

loop_
_geom_torsion_atom_site_label_1
_geom_torsion_atom_site_label_2
_geom_torsion_atom_site_label_3
_geom_torsion_atom_site_label_4
_geom_torsion
_geom_torsion_site_symmetry_1
_geom_torsion_site_symmetry_4
C3 C2 C1 N2 0.7(5) . .
C2 C1 N2 C5 -2.3(4) . .
C2 C1 N2 Fe1 -177.8(2) . .
C1 N2 Fe1 N1 71.1(2) . .
C5 N2 Fe1 N1 -104.49(19) . .
C1 N2 Fe1 N1 177.3(3) . 3_556
C5 N2 Fe1 N1 1.7(4) . 3_556
C1 N2 Fe1 N2 -91.6(2) . 3_556
C5 N2 Fe1 N2 92.84(19) . 3_556
C1 N2 Fe1 N3 178.1(2) . .
C5 N2 Fe1 N3 2.48(18) . .
C1 N2 Fe1 N3 -17.3(2) . 3_556
C5 N2 Fe1 N3 167.11(19) . 3_556
N1 Fe1 N3 C10 -98.4(2) . .
N1 Fe1 N3 C10 -2.9(2) 3_556 .
N2 Fe1 N3 C10 86.0(2) 3_556 .
N2 Fe1 N3 C10 177.4(2) . .
N3 Fe1 N3 C10 130.6(2) 3_556 .
N1 Fe1 N3 C6 81.86(19) . .
N1 Fe1 N3 C6 177.40(18) 3_556 .
N2 Fe1 N3 C6 -93.67(18) 3_556 .
N2 Fe1 N3 C6 -2.36(17) . .
N3 Fe1 N3 C6 -49.13(17) 3_556 .
N1 Fe1 N1 C19 135.2(7) 3_556 .
N2 Fe1 N1 C19 30.1(8) 3_556 .
N2 Fe1 N1 C19 -61.5(7) . .
N3 Fe1 N1 C19 -134.8(6) . .
N3 Fe1 N1 C19 29.3(6) 3_556 .
C13 N5 C12 C11 0.7(3) . .
C13 N5 C12 C7 -178.5(3) . .
C10 N3 C6 C7 1.8(4) . .
Fe1 N3 C6 C7 -178.47(19) . .
C10 N3 C6 C5 -177.7(2) . .
Fe1 N3 C6 C5 2.0(3) . .
N5 C12 C11 N4 -0.4(3) . .
C7 C12 C11 N4 178.9(2) . .
N5 C12 C11 C4 179.4(2) . .
C7 C12 C11 C4 -1.4(4) . .
N3 C6 C7 C8 -1.9(4) . .
C5 C6 C7 C8 177.6(2) . .
N3 C6 C7 C12 179.2(2) . .
C5 C6 C7 C12 -1.3(4) . .
C11 C12 C7 C8 -177.1(3) . .
N5 C12 C7 C8 2.0(4) . .
C11 C12 C7 C6 1.8(4) . .
N5 C12 C7 C6 -179.1(2) . .
C12 C11 C4 C3 -179.7(3) . .
N4 C11 C4 C3 0.0(5) . .
C12 C11 C4 C5 0.3(4) . .
N4 C11 C4 C5 -180.0(3) . .
C6 N3 C10 C9 -0.2(4) . .
Fe1 N3 C10 C9 -179.9(2) . .
C12 C11 N4 C13 -0.1(3) . .
C4 C11 N4 C13 -179.8(3) . .
C6 C7 C8 C9 0.3(4) . .
C12 C7 C8 C9 179.2(3) . .
Fe1 N1 C19 S1 -24(13) . .
C7 C8 C9 C10 1.2(4) . .
N3 C10 C9 C8 -1.3(4) . .
C1 N2 C5 C4 2.0(4) . .
Fe1 N2 C5 C4 177.92(19) . .
C1 N2 C5 C6 -178.3(2) . .
Fe1 N2 C5 C6 -2.3(3) . .
C3 C4 C5 N2 -0.1(4) . .
C11 C4 C5 N2 179.9(2) . .
C3 C4 C5 C6 -179.8(3) . .
C11 C4 C5 C6 0.1(4) . .
N3 C6 C5 N2 0.2(3) . .
C7 C6 C5 N2 -179.3(2) . .
N3 C6 C5 C4 180.0(2) . .
C7 C6 C5 C4 0.4(4) . .
C11 N4 C13 N5 0.6(3) . .
C11 N4 C13 C14 -177.6(3) . .
C12 N5 C13 N4 -0.8(3) . .
C12 N5 C13 C14 177.5(3) . .
N4 C13 C14 C18 -178.1(3) . .
N5 C13 C14 C18 3.8(4) . .
N4 C13 C14 C15 3.7(5) . .
N5 C13 C14 C15 -174.4(3) . .
C1 C2 C3 C4 1.3(4) . .
C5 C4 C3 C2 -1.5(4) . .
C11 C4 C3 C2 178.5(3) . .
C15 C14 C18 C17 0.4(5) . .
C13 C14 C18 C17 -177.8(3) . .
C18 C14 C15 C16 -1.4(5) . .
C13 C14 C15 C16 176.9(3) . .
C14 C15 C16 N6 1.4(6) . .
C14 C18 C17 N6 0.7(5) . .
C15 C16 N6 C17 -0.3(7) . .
C18 C17 N6 C16 -0.8(6) . .
